data_2238017
loop_
_publ_author_name
'Okuno, Tsunehisa'
'Iwahashi, Hirokazu'

_publ_section_title
;
 2-Methyl-3-(10<i>H</i>-phenothiazin-10-yl)buta-1,3-diene-1,1,4,4-tetracarbonitrile
;
_journal_coeditor_code SJ5308
_journal_issue 5
_journal_name_full 'Acta Crystallographica Section E'
_journal_page_first o665
_journal_paper_doi 10.1107/S1600536813008799
_journal_volume 69
_journal_year 2013
_chemical_formula_iupac 'C21 H11 N5 S'
_chemical_formula_moiety 'C21 H11 N5 S'
_chemical_formula_sum 'C21 H11 N5 S'
_chemical_formula_weight 365.41
_chemical_name_systematic 2-Methyl-3-(10<i>H</i>-phenothiazin-10-yl)buta-1,3-diene-1,1,4,4-tetracarbonitrile
_space_group_IT_number 4
_symmetry_cell_setting monoclinic
_symmetry_space_group_name_Hall 'P 2yb'
_symmetry_space_group_name_H-M 'P 1 21 1'
_atom_sites_solution_hydrogens geom
_atom_sites_solution_primary direct
_atom_sites_solution_secondary difmap
_cell_angle_alpha 90.0000
_cell_angle_beta 97.316(4)
_cell_angle_gamma 90.0000
_cell_formula_units_Z 2
_cell_length_a 10.217(3)
_cell_length_b 7.848(3)
_cell_length_c 11.369(3)
_cell_measurement_reflns_used 3683
_cell_measurement_temperature 93
_cell_measurement_theta_max 30.74
_cell_measurement_theta_min 1.81
_cell_volume 904.2(5)
_computing_cell_refinement 'CrystalClear (Rigaku, 2008)'
_computing_data_collection 'CrystalClear (Rigaku, 2008)'
_computing_data_reduction 'CrystalClear (Rigaku, 2008)'
_computing_molecular_graphics 'Ortep-3 for Windows (Farrugia, 2012)'
_computing_publication_material 'CrystalStructure (Rigaku, 2010)'
_computing_structure_refinement 'SHELXL97 (Sheldrick, 2008)'
_computing_structure_solution 'SIR92 (Altomare <i>et al.</i>, 1994)'
_diffrn_ambient_temperature 93
_diffrn_detector_area_resol_mean 28.445
_diffrn_measured_fraction_theta_full 0.997
_diffrn_measured_fraction_theta_max 0.997
_diffrn_measurement_device_type 'Rigaku Saturn724+'
_diffrn_measurement_method \w
_diffrn_radiation_type 'Mo K\a'
_diffrn_radiation_wavelength 0.71075
_diffrn_reflns_av_R_equivalents 0.0222
_diffrn_reflns_limit_h_max 13
_diffrn_reflns_limit_h_min -12
_diffrn_reflns_limit_k_max 10
_diffrn_reflns_limit_k_min -9
_diffrn_reflns_limit_l_max 14
_diffrn_reflns_limit_l_min -14
_diffrn_reflns_number 7524
_diffrn_reflns_theta_full 27.50
_diffrn_reflns_theta_max 27.50
_diffrn_standards_number 0
_exptl_absorpt_coefficient_mu 0.194
_exptl_absorpt_correction_type none
_exptl_crystal_colour 'pale blue'
_exptl_crystal_density_diffrn 1.342
_exptl_crystal_density_method 'not measured'
_exptl_crystal_description block
_exptl_crystal_F_000 376.00
_exptl_crystal_size_max 0.100
_exptl_crystal_size_mid 0.100
_exptl_crystal_size_min 0.050
_refine_diff_density_max 0.210
_refine_diff_density_min -0.250
_refine_ls_abs_structure_details 'Flack (1983), 1526 Friedel pairs'
_refine_ls_abs_structure_Flack 0.01(6)
_refine_ls_extinction_method none
_refine_ls_goodness_of_fit_ref 1.044
_refine_ls_hydrogen_treatment constr
_refine_ls_number_parameters 244
_refine_ls_number_reflns 3753
_refine_ls_number_restraints 1
_refine_ls_R_factor_gt 0.0317
_refine_ls_shift/su_max 0.000
_refine_ls_structure_factor_coef Fsqd
_refine_ls_weighting_details 'w = 1/[\s^2^(Fo^2^)+(0.0450P)^2^+0.1327P] where P=(Fo^2^+2Fc^2^)/3'
_refine_ls_weighting_scheme calc
_refine_ls_wR_factor_ref 0.0778
_reflns_number_gt 3494
_reflns_number_total 3753
_reflns_threshold_expression F^2^>2\s(F^2^)
_cod_data_source_file sj5308.cif
_cod_data_source_block I
_cod_original_sg_symbol_H-M 'P 21'
_cod_database_code 2238017
_cod_database_fobs_code 2238017

loop_
_symmetry_equiv_pos_site_id
_symmetry_equiv_pos_as_xyz
1 +X,+Y,+Z
2 -X,1/2+Y,-Z

loop_
_atom_site_type_symbol
_atom_site_label
_atom_site_fract_x
_atom_site_fract_y
_atom_site_fract_z
_atom_site_U_iso_or_equiv
_atom_site_adp_type
_atom_site_calc_flag
_atom_site_refinement_flags
_atom_site_occupancy
_atom_site_symmetry_multiplicity
S S1 0.46875(4) 0.28150(5) 0.24265(4) 0.02108(10) Uani d . 1.0 2
N N1 0.27521(13) 0.00720(18) 0.24818(12) 0.0165(3) Uani d . 1.0 2
N N2 0.25743(15) -0.0784(3) -0.09700(14) 0.0250(4) Uani d . 1.0 2
N N3 -0.12618(16) 0.0506(3) -0.02155(14) 0.0300(4) Uani d . 1.0 2
N N4 -0.03764(19) -0.3121(3) 0.2637(2) 0.0404(5) Uani d . 1.0 2
N N5 -0.20384(18) 0.1361(3) 0.42695(17) 0.0368(5) Uani d . 1.0 2
C C1 0.30948(16) 0.0842(3) 0.36326(14) 0.0173(4) Uani d . 1.0 2
C C2 0.26062(16) 0.0219(3) 0.46368(14) 0.0192(4) Uani d . 1.0 2
C C3 0.29033(17) 0.1081(3) 0.57034(15) 0.0239(4) Uani d . 1.0 2
C C4 0.36780(17) 0.2539(3) 0.57534(15) 0.0253(4) Uani d . 1.0 2
C C5 0.42255(17) 0.3100(3) 0.47617(16) 0.0235(4) Uani d . 1.0 2
C C6 0.39519(16) 0.2229(3) 0.36953(14) 0.0181(4) Uani d . 1.0 2
C C7 0.48704(16) 0.0732(3) 0.18623(13) 0.0167(4) Uani d . 1.0 2
C C8 0.59958(17) 0.0265(3) 0.13638(14) 0.0199(4) Uani d . 1.0 2
C C9 0.61205(17) -0.1403(3) 0.09858(15) 0.0209(4) Uani d . 1.0 2
C C10 0.51615(17) -0.2620(3) 0.11218(15) 0.0210(4) Uani d . 1.0 2
C C11 0.40235(15) -0.2157(3) 0.16050(13) 0.0190(3) Uani d . 1.0 2
C C12 0.38819(16) -0.0473(3) 0.19417(14) 0.0165(4) Uani d . 1.0 2
C C13 0.15512(16) 0.0349(2) 0.18619(14) 0.0162(4) Uani d . 1.0 2
C C14 0.05534(16) 0.1133(3) 0.25659(14) 0.0180(4) Uani d . 1.0 2
C C15 0.05982(17) 0.3019(3) 0.27492(15) 0.0218(4) Uani d . 1.0 2
C C16 0.11722(16) 0.0065(3) 0.06727(15) 0.0169(4) Uani d . 1.0 2
C C17 0.19996(17) -0.0424(3) -0.01964(15) 0.0190(4) Uani d . 1.0 2
C C18 -0.01790(17) 0.0327(3) 0.01951(14) 0.0208(4) Uani d . 1.0 2
C C19 -0.03508(17) 0.0124(3) 0.29768(15) 0.0202(4) Uani d . 1.0 2
C C20 -0.03738(18) -0.1681(3) 0.27904(18) 0.0253(4) Uani d . 1.0 2
C C21 -0.13076(18) 0.0814(3) 0.36816(17) 0.0260(4) Uani d . 1.0 2
H H2 0.2078 -0.0780 0.4593 0.0231 Uiso calc R 1.0 2
H H3 0.2577 0.0674 0.6398 0.0287 Uiso calc R 1.0 2
H H4 0.3837 0.3162 0.6474 0.0303 Uiso calc R 1.0 2
H H5 0.4783 0.4073 0.4814 0.0282 Uiso calc R 1.0 2
H H8 0.6668 0.1077 0.1284 0.0239 Uiso calc R 1.0 2
H H9 0.6875 -0.1719 0.0627 0.0250 Uiso calc R 1.0 2
H H10 0.5281 -0.3765 0.0886 0.0252 Uiso calc R 1.0 2
H H11 0.3361 -0.2976 0.1702 0.0228 Uiso calc R 1.0 2
H H15A 0.0728 0.3268 0.3601 0.0261 Uiso calc R 1.0 2
H H15B -0.0234 0.3525 0.2389 0.0261 Uiso calc R 1.0 2
H H15C 0.1330 0.3500 0.2378 0.0261 Uiso calc R 1.0 2

loop_
_atom_site_aniso_label
_atom_site_aniso_U_11
_atom_site_aniso_U_22
_atom_site_aniso_U_33
_atom_site_aniso_U_12
_atom_site_aniso_U_13
_atom_site_aniso_U_23
S1 0.0262(2) 0.0173(2) 0.0209(2) -0.00254(18) 0.00752(15) 0.00042(16)
N1 0.0147(7) 0.0192(8) 0.0154(7) 0.0000(6) 0.0014(5) -0.0034(6)
N2 0.0252(8) 0.0294(9) 0.0208(8) 0.0023(7) 0.0040(6) -0.0002(7)
N3 0.0214(8) 0.0444(11) 0.0240(8) 0.0023(8) 0.0017(7) -0.0006(7)
N4 0.0411(11) 0.0224(10) 0.0632(14) -0.0058(8) 0.0282(10) -0.0079(9)
N5 0.0355(10) 0.0319(11) 0.0470(11) -0.0014(8) 0.0204(9) -0.0128(8)
C1 0.0180(8) 0.0184(9) 0.0151(8) 0.0022(7) 0.0008(6) -0.0008(7)
C2 0.0175(8) 0.0192(9) 0.0215(8) 0.0015(7) 0.0040(7) 0.0028(7)
C3 0.0217(9) 0.0338(11) 0.0168(8) 0.0078(8) 0.0047(7) 0.0035(7)
C4 0.0232(9) 0.0339(12) 0.0180(8) 0.0067(8) -0.0003(7) -0.0069(8)
C5 0.0203(8) 0.0246(11) 0.0251(9) -0.0011(8) 0.0009(7) -0.0074(7)
C6 0.0180(8) 0.0194(8) 0.0171(8) 0.0018(7) 0.0030(7) 0.0009(6)
C7 0.0187(8) 0.0174(8) 0.0136(7) 0.0018(7) 0.0002(6) 0.0012(6)
C8 0.0175(8) 0.0266(9) 0.0154(8) 0.0004(8) 0.0018(6) 0.0037(7)
C9 0.0183(8) 0.0294(10) 0.0152(8) 0.0064(8) 0.0034(6) 0.0018(7)
C10 0.0221(9) 0.0224(10) 0.0172(8) 0.0048(7) -0.0020(7) -0.0039(6)
C11 0.0177(8) 0.0210(8) 0.0175(7) 0.0000(8) -0.0009(6) -0.0019(7)
C12 0.0156(8) 0.0210(8) 0.0126(7) 0.0030(7) 0.0002(6) -0.0011(6)
C13 0.0180(8) 0.0109(8) 0.0199(8) -0.0016(7) 0.0033(6) -0.0001(6)
C14 0.0188(9) 0.0173(9) 0.0173(8) 0.0015(7) -0.0001(6) -0.0016(6)
C15 0.0243(9) 0.0173(10) 0.0244(8) 0.0010(8) 0.0057(7) -0.0003(7)
C16 0.0159(8) 0.0155(8) 0.0195(8) -0.0017(7) 0.0033(6) 0.0002(7)
C17 0.0184(8) 0.0193(9) 0.0186(8) 0.0000(7) 0.0003(7) 0.0007(6)
C18 0.0230(10) 0.0238(9) 0.0159(8) 0.0027(8) 0.0037(7) -0.0016(7)
C19 0.0197(8) 0.0179(9) 0.0234(8) 0.0010(7) 0.0045(7) -0.0050(7)
C20 0.0208(9) 0.0246(10) 0.0331(10) -0.0042(7) 0.0139(8) -0.0049(8)
C21 0.0234(10) 0.0231(10) 0.0329(10) -0.0047(8) 0.0090(8) -0.0066(8)

loop_
_atom_type_symbol
_atom_type_description
_atom_type_scat_dispersion_real
_atom_type_scat_dispersion_imag
_atom_type_scat_source
C C 0.0033 0.0016
;
International Tables for Crystallography
(1992, Vol. C, Tables 4.2.6.8 and 6.1.1.4)
;
H H 0.0000 0.0000
;
International Tables for Crystallography
(1992, Vol. C, Table 6.1.1.4)
;
N N 0.0061 0.0033
;
International Tables for Crystallography
(1992, Vol. C, Tables 4.2.6.8 and 6.1.1.4)
;
S S 0.1246 0.1234
;
International Tables for Crystallography
(1992, Vol. C, Tables 4.2.6.8 and 6.1.1.4)
;

loop_
_geom_angle_atom_site_label_1
_geom_angle_atom_site_label_2
_geom_angle_atom_site_label_3
_geom_angle
_geom_angle_publ_flag
C6 S1 C7 97.49(9) no
C1 N1 C12 113.32(13) no
C1 N1 C13 120.28(14) no
C12 N1 C13 123.30(14) no
N1 C1 C2 121.70(15) no
N1 C1 C6 116.87(15) no
C2 C1 C6 121.43(15) no
C1 C2 C3 118.95(17) no
C2 C3 C4 119.83(17) no
C3 C4 C5 120.88(17) no
C4 C5 C6 119.61(17) no
S1 C6 C1 119.39(13) no
S1 C6 C5 121.62(14) no
C1 C6 C5 118.99(16) no
S1 C7 C8 121.29(14) no
S1 C7 C12 119.38(13) no
C8 C7 C12 119.32(16) no
C7 C8 C9 119.11(17) no
C8 C9 C10 121.28(17) no
C9 C10 C11 119.94(18) no
C10 C11 C12 118.51(17) no
N1 C12 C7 116.93(15) no
N1 C12 C11 121.16(15) no
C7 C12 C11 121.71(16) no
N1 C13 C14 114.81(14) no
N1 C13 C16 127.51(16) no
C14 C13 C16 117.63(14) no
C13 C14 C15 117.89(15) no
C13 C14 C19 119.08(16) no
C15 C14 C19 123.01(17) no
C13 C16 C17 127.17(15) no
C13 C16 C18 119.09(16) no
C17 C16 C18 113.70(15) no
N2 C17 C16 174.02(18) no
N3 C18 C16 178.0(2) no
C14 C19 C20 122.01(18) no
C14 C19 C21 120.99(18) no
C20 C19 C21 116.93(17) no
N4 C20 C19 179.1(3) no
N5 C21 C19 178.0(2) no
C1 C2 H2 120.520 no
C3 C2 H2 120.526 no
C2 C3 H3 120.088 no
C4 C3 H3 120.079 no
C3 C4 H4 119.564 no
C5 C4 H4 119.554 no
C4 C5 H5 120.189 no
C6 C5 H5 120.199 no
C7 C8 H8 120.448 no
C9 C8 H8 120.446 no
C8 C9 H9 119.360 no
C10 C9 H9 119.363 no
C9 C10 H10 120.029 no
C11 C10 H10 120.035 no
C10 C11 H11 120.744 no
C12 C11 H11 120.746 no
C14 C15 H15A 109.470 no
C14 C15 H15B 109.468 no
C14 C15 H15C 109.466 no
H15A C15 H15B 109.474 no
H15A C15 H15C 109.475 no
H15B C15 H15C 109.474 no

loop_
_geom_bond_atom_site_label_1
_geom_bond_atom_site_label_2
_geom_bond_distance
_geom_bond_publ_flag
S1 C6 1.7701(18) no
S1 C7 1.7745(19) no
N1 C1 1.443(2) no
N1 C12 1.440(3) no
N1 C13 1.352(2) no
N2 C17 1.153(3) no
N3 C18 1.153(3) no
N4 C20 1.143(3) no
N5 C21 1.147(3) no
C1 C2 1.392(3) no
C1 C6 1.393(3) no
C2 C3 1.388(3) no
C3 C4 1.388(3) no
C4 C5 1.392(3) no
C5 C6 1.389(3) no
C7 C8 1.394(3) no
C7 C12 1.395(3) no
C8 C9 1.389(3) no
C9 C10 1.391(3) no
C10 C11 1.396(3) no
C11 C12 1.389(3) no
C13 C14 1.505(3) no
C13 C16 1.376(3) no
C14 C15 1.495(3) no
C14 C19 1.345(3) no
C16 C17 1.432(3) no
C16 C18 1.432(3) no
C19 C20 1.432(3) no
C19 C21 1.446(3) no
C2 H2 0.950 no
C3 H3 0.950 no
C4 H4 0.950 no
C5 H5 0.950 no
C8 H8 0.950 no
C9 H9 0.950 no
C10 H10 0.950 no
C11 H11 0.950 no
C15 H15A 0.980 no
C15 H15B 0.980 no
C15 H15C 0.980 no

loop_
_geom_hbond_atom_site_label_D
_geom_hbond_atom_site_label_H
_geom_hbond_atom_site_label_A
_geom_hbond_site_symmetry_A
_geom_hbond_distance_DH
_geom_hbond_distance_HA
_geom_hbond_distance_DA
_geom_hbond_angle_DHA
C15 H15B N4 1_565 0.98 2.654 3.186(3) 114
C2 H2 N5 2_546 0.95 2.593 3.352(3) 137
C10 H10 N2 2_645 0.95 2.696 3.413(3) 133
C8 H8 N2 2_655 0.95 2.620 3.480(3) 151
